data_4301078
loop_
_publ_author_name
'Joachim Ballmann'
'Michael G. G. Fuchs'
'Sebastian Dechert'
'Michael John'
'Franc Meyer'

_publ_contact_author_address
; Institut f\"ur Anorganische Chemie
  Georg August Universit\"at G\"ottingen
  Tammannstra\&se 4
  D-37077 G\"ottingen
  Germany
;
_publ_contact_author_email franc.meyer@chemie.uni-goettingen.de
_publ_contact_author_fax 49(551)393063
_publ_contact_author_name 'Prof. Dr. Franc Meyer'
_publ_contact_author_phone 49(551)393012
_publ_section_title
;
Synthesis and Coordination Properties of Chelating Dithiophenolate Ligands
;
_journal_name_full 'Inorganic Chemistry'
_journal_page_first 90
_journal_page_last 99
_journal_paper_doi 10.1021/ic801285u
_journal_volume 48
_journal_year 2009
_chemical_formula_moiety 'C30 H26 S2 Sn'
_chemical_formula_sum 'C30 H26 S2 Sn'
_chemical_formula_weight 569.32
_chemical_name_systematic
;
 ?
;
_space_group_IT_number 15
_symmetry_cell_setting monoclinic
_symmetry_space_group_name_Hall '-C 2yc'
_symmetry_space_group_name_H-M 'C 1 2/c 1'
_atom_sites_solution_hydrogens geom
_atom_sites_solution_primary direct
_atom_sites_solution_secondary difmap
_audit_creation_method SHELXL-97
_cell_angle_alpha 90.00
_cell_angle_beta 97.553(3)
_cell_angle_gamma 90.00
_cell_formula_units_Z 4
_cell_length_a 10.2473(4)
_cell_length_b 14.4191(6)
_cell_length_c 17.4389(7)
_cell_measurement_reflns_used 14047
_cell_measurement_temperature 133(2)
_cell_measurement_theta_max 26.97
_cell_measurement_theta_min 2.36
_cell_volume 2554.36(18)
_computing_cell_refinement 'X-AREA (Stoe & Cie, 2002)'
_computing_data_collection 'X-AREA (Stoe & Cie, 2002)'
_computing_data_reduction 'X-AREA (Stoe & Cie, 2002)'
_computing_molecular_graphics 'DIAMOND (Brandenburg, 2001)'
_computing_publication_material 'SHELXL-97 (Sheldrick, 1997)'
_computing_structure_refinement 'SHELXL-97 (Sheldrick, 1997)'
_computing_structure_solution 'SHELXS-97 (Sheldrick, 1990)'
_diffrn_ambient_temperature 133(2)
_diffrn_measured_fraction_theta_full 0.998
_diffrn_measured_fraction_theta_max 0.998
_diffrn_measurement_device_type 'Stoe IPDS II'
_diffrn_measurement_method \w
_diffrn_radiation_monochromator graphite
_diffrn_radiation_source 'fine-focus sealed tube'
_diffrn_radiation_type MoK\a
_diffrn_radiation_wavelength 0.71073
_diffrn_reflns_av_R_equivalents 0.0278
_diffrn_reflns_av_sigmaI/netI 0.0165
_diffrn_reflns_limit_h_max 12
_diffrn_reflns_limit_h_min -13
_diffrn_reflns_limit_k_max 18
_diffrn_reflns_limit_k_min -18
_diffrn_reflns_limit_l_max 22
_diffrn_reflns_limit_l_min -22
_diffrn_reflns_number 14047
_diffrn_reflns_theta_full 26.97
_diffrn_reflns_theta_max 26.97
_diffrn_reflns_theta_min 2.36
_exptl_absorpt_coefficient_mu 1.180
_exptl_absorpt_correction_T_max 0.8077
_exptl_absorpt_correction_T_min 0.6578
_exptl_absorpt_correction_type numerical
_exptl_absorpt_process_details 'X-RED (Stoe & Cie, 2002)'
_exptl_crystal_colour colorless
_exptl_crystal_density_diffrn 1.480
_exptl_crystal_density_method 'not measured'
_exptl_crystal_description block
_exptl_crystal_F_000 1152
_exptl_crystal_size_max 0.28
_exptl_crystal_size_mid 0.23
_exptl_crystal_size_min 0.18
_refine_diff_density_max 0.208
_refine_diff_density_min -0.448
_refine_diff_density_rms 0.047
_refine_ls_extinction_method none
_refine_ls_goodness_of_fit_ref 1.056
_refine_ls_hydrogen_treatment constr
_refine_ls_matrix_type full
_refine_ls_number_parameters 240
_refine_ls_number_reflns 2776
_refine_ls_number_restraints 38
_refine_ls_restrained_S_all 1.097
_refine_ls_R_factor_all 0.0215
_refine_ls_R_factor_gt 0.0185
_refine_ls_shift/su_max 0.000
_refine_ls_shift/su_mean 0.000
_refine_ls_structure_factor_coef Fsqd
_refine_ls_weighting_details 'calc w=1/[\s^2^(Fo^2^)+(0.0275P)^2^+0.8452P] where P=(Fo^2^+2Fc^2^)/3'
_refine_ls_weighting_scheme calc
_refine_ls_wR_factor_gt 0.0457
_refine_ls_wR_factor_ref 0.0465
_reflns_number_gt 2573
_reflns_number_total 2776
_reflns_threshold_expression >2sigma(I)
_cod_data_source_file ic801285u_si_003_1.cif
_cod_data_source_block 6c-mf117
_cod_original_sg_symbol_H-M 'C 2/c'
_cod_database_code 4301078

loop_
_symmetry_equiv_pos_as_xyz
'x, y, z'
'-x, y, -z+1/2'
'x+1/2, y+1/2, z'
'-x+1/2, y+1/2, -z+1/2'
'-x, -y, -z'
'x, -y, z-1/2'
'-x+1/2, -y+1/2, -z'
'x+1/2, -y+1/2, z-1/2'

loop_
_atom_site_label
_atom_site_type_symbol
_atom_site_fract_x
_atom_site_fract_y
_atom_site_fract_z
_atom_site_U_iso_or_equiv
_atom_site_adp_type
_atom_site_occupancy
_atom_site_symmetry_multiplicity
_atom_site_calc_flag
_atom_site_refinement_flags
_atom_site_disorder_assembly
_atom_site_disorder_group
Sn1 Sn 0.5000 0.465105(10) 0.7500 0.03315(6) Uani 1 2 d S . .
S1 S 0.6568(5) 0.5743(5) 0.8042(4) 0.0393(8) Uani 0.50 1 d P A -1
S2 S 0.3154(5) 0.5673(5) 0.7041(4) 0.0374(7) Uani 0.50 1 d P A -1
C1 C 0.6709(11) 0.6509(11) 0.7221(10) 0.037(3) Uani 0.50 1 d P A -1
C2 C 0.7625(15) 0.6546(10) 0.6668(7) 0.045(2) Uani 0.50 1 d PD A -1
C3 C 0.7614(11) 0.7352(9) 0.6199(6) 0.051(2) Uani 0.50 1 d P A -1
H3 H 0.8263 0.7410 0.5876 0.080 Uiso 0.50 1 calc PR A -1
C4 C 0.6726(14) 0.8035(11) 0.6193(9) 0.061(3) Uani 0.50 1 d P A -1
H4 H 0.6753 0.8542 0.5866 0.080 Uiso 0.50 1 calc PR A -1
C5 C 0.5778(10) 0.7974(8) 0.6675(8) 0.049(3) Uani 0.50 1 d P A -1
H5 H 0.5144 0.8436 0.6665 0.080 Uiso 0.50 1 calc PR A -1
C6 C 0.5750(8) 0.7214(9) 0.7192(7) 0.038(2) Uani 0.50 1 d P A -1
C7 C 0.4706(7) 0.7248(8) 0.7719(7) 0.037(2) Uani 0.50 1 d P A -1
C8 C 0.4716(10) 0.7994(9) 0.8229(9) 0.057(3) Uani 0.50 1 d P A -1
H8 H 0.5383 0.8434 0.8248 0.080 Uiso 0.50 1 calc PR A -1
C9 C 0.3757(14) 0.8090(13) 0.8702(10) 0.069(4) Uani 0.50 1 d P A -1
H9 H 0.3768 0.8600 0.9029 0.080 Uiso 0.50 1 calc PR A -1
C10 C 0.2784(13) 0.7440(14) 0.8695(8) 0.081(5) Uani 0.50 1 d P A -1
H10 H 0.2186 0.7499 0.9049 0.080 Uiso 0.50 1 calc PR A -1
C11 C 0.2646(15) 0.6696(11) 0.8185(7) 0.049(2) Uani 0.50 1 d PD A -1
C12 C 0.3658(12) 0.6636(10) 0.7721(10) 0.037(2) Uani 0.50 1 d P A -1
C13 C 0.8652(13) 0.5790(8) 0.6701(5) 0.071(2) Uani 0.50 1 d PDU A -1
H13A H 0.9517 0.6023 0.6901 0.080 Uiso 0.50 1 calc PR A -1
H13B H 0.8434 0.5276 0.7020 0.080 Uiso 0.50 1 calc PR A -1
C14 C 0.8595(11) 0.5508(6) 0.5884(5) 0.106(2) Uani 0.50 1 d PDU A -1
H14 H 0.8868 0.5989 0.5586 0.080 Uiso 0.50 1 calc PR A -1
C15 C 0.8293(11) 0.4826(7) 0.5488(6) 0.114(3) Uani 0.50 1 d PDU A -1
H15A H 0.8001 0.4293 0.5713 0.080 Uiso 0.50 1 calc PR A -1
H15B H 0.8354 0.4838 0.4961 0.080 Uiso 0.50 1 calc PR A -1
C16 C 0.1556(12) 0.6006(7) 0.8299(5) 0.075(3) Uani 0.50 1 d PDU A -1
H16A H 0.1259 0.5731 0.7799 0.080 Uiso 0.50 1 calc PR A -1
H16B H 0.0823 0.6360 0.8446 0.080 Uiso 0.50 1 calc PR A -1
C17 C 0.1825(5) 0.5206(4) 0.8883(4) 0.0759(19) Uani 0.50 1 d PDU A -1
H17 H 0.2439 0.4752 0.8806 0.080 Uiso 0.50 1 calc PR A -1
C18 C 0.1181(11) 0.5161(6) 0.9499(5) 0.106(3) Uani 0.50 1 d PDU A -1
H18A H 0.0566 0.5614 0.9577 0.080 Uiso 0.50 1 calc PR A -1
H18B H 0.1347 0.4676 0.9850 0.080 Uiso 0.50 1 calc PR A -1
C19 C 0.53513(16) 0.38677(11) 0.65175(9) 0.0336(3) Uani 1 1 d . A .
C20 C 0.6176(2) 0.30996(13) 0.66100(10) 0.0445(4) Uani 1 1 d . . .
H20 H 0.6556 0.2924 0.7102 0.080 Uiso 1 1 calc R A .
C21 C 0.6432(2) 0.25968(15) 0.59720(12) 0.0546(5) Uani 1 1 d . A .
H21 H 0.6993 0.2088 0.6036 0.080 Uiso 1 1 calc R . .
C22 C 0.5857(2) 0.28467(14) 0.52380(11) 0.0502(5) Uani 1 1 d . . .
H22 H 0.6027 0.2503 0.4811 0.080 Uiso 1 1 calc R A .
C23 C 0.50332(19) 0.36060(12) 0.51395(10) 0.0418(4) Uani 1 1 d . A .
H23 H 0.4649 0.3775 0.4646 0.080 Uiso 1 1 calc R . .
C24 C 0.47800(17) 0.41158(11) 0.57768(10) 0.0359(3) Uani 1 1 d . . .
H24 H 0.4224 0.4628 0.5710 0.080 Uiso 1 1 calc R A .

loop_
_atom_site_aniso_label
_atom_site_aniso_U_11
_atom_site_aniso_U_22
_atom_site_aniso_U_33
_atom_site_aniso_U_23
_atom_site_aniso_U_13
_atom_site_aniso_U_12
Sn1 0.04087(10) 0.02418(8) 0.03137(9) 0.000 -0.00655(6) 0.000
S1 0.0401(19) 0.0367(11) 0.0370(15) 0.0054(9) -0.0100(12) -0.0084(12)
S2 0.042(2) 0.0319(10) 0.0346(13) -0.0063(8) -0.0095(12) 0.0089(12)
C1 0.043(6) 0.022(3) 0.039(4) -0.001(2) -0.018(5) 0.000(4)
C2 0.061(6) 0.048(4) 0.023(4) 0.004(3) -0.004(3) -0.021(3)
C3 0.062(5) 0.052(3) 0.036(4) 0.020(3) -0.009(3) -0.030(3)
C4 0.092(8) 0.040(3) 0.044(5) 0.017(3) -0.012(5) -0.027(5)
C5 0.074(6) 0.026(2) 0.043(5) 0.006(3) -0.006(5) -0.007(4)
C6 0.048(5) 0.030(3) 0.032(3) -0.003(2) -0.005(4) -0.008(4)
C7 0.050(5) 0.025(2) 0.033(3) -0.0019(16) -0.007(4) 0.008(4)
C8 0.087(7) 0.043(3) 0.037(4) -0.007(2) -0.005(5) 0.017(5)
C9 0.103(10) 0.062(5) 0.040(5) -0.017(4) -0.004(6) 0.038(7)
C10 0.084(9) 0.120(9) 0.040(4) -0.003(4) 0.004(4) 0.068(8)
C11 0.059(6) 0.061(6) 0.026(5) 0.004(3) -0.001(4) 0.026(4)
C12 0.041(6) 0.030(6) 0.036(3) -0.007(3) -0.012(4) 0.007(4)
C13 0.052(4) 0.087(5) 0.067(4) 0.032(3) -0.021(3) 0.000(4)
C14 0.114(6) 0.103(6) 0.096(5) -0.005(4) -0.010(5) 0.002(5)
C15 0.125(8) 0.089(6) 0.114(7) 0.002(5) -0.034(6) 0.015(5)
C16 0.037(4) 0.107(6) 0.076(4) -0.052(4) -0.013(3) 0.017(4)
C17 0.035(2) 0.068(3) 0.120(5) -0.050(3) -0.008(3) 0.018(2)
C18 0.137(9) 0.064(5) 0.109(6) -0.017(4) -0.017(5) 0.016(5)
C19 0.0400(8) 0.0279(7) 0.0315(8) 0.0030(6) -0.0003(6) -0.0012(6)
C20 0.0554(11) 0.0416(9) 0.0343(9) 0.0074(7) -0.0018(8) 0.0123(8)
C21 0.0696(13) 0.0474(11) 0.0456(10) 0.0021(8) 0.0034(10) 0.0235(10)
C22 0.0630(12) 0.0499(10) 0.0376(9) -0.0030(8) 0.0063(9) 0.0108(9)
C23 0.0484(10) 0.0437(9) 0.0313(8) 0.0060(7) -0.0016(7) -0.0007(8)
C24 0.0402(8) 0.0298(8) 0.0358(8) 0.0059(6) -0.0022(7) 0.0004(6)

loop_
_atom_type_symbol
_atom_type_description
_atom_type_scat_dispersion_real
_atom_type_scat_dispersion_imag
_atom_type_scat_source
C C 0.0033 0.0016 'International Tables Vol C Tables 4.2.6.8 and 6.1.1.4'
H H 0.0000 0.0000 'International Tables Vol C Tables 4.2.6.8 and 6.1.1.4'
S S 0.1246 0.1234 'International Tables Vol C Tables 4.2.6.8 and 6.1.1.4'
Sn Sn -0.6537 1.4246 'International Tables Vol C Tables 4.2.6.8 and 6.1.1.4'

loop_
_geom_angle_atom_site_label_1
_geom_angle_atom_site_label_2
_geom_angle_atom_site_label_3
_geom_angle
_geom_angle_site_symmetry_1
_geom_angle_site_symmetry_3
_geom_angle_publ_flag
C19 Sn1 C19 115.68(8) . 2_656 ?
C19 Sn1 S1 120.00(14) . . ?
C19 Sn1 S1 102.20(19) 2_656 . ?
C19 Sn1 S1 102.20(19) . 2_656 ?
C19 Sn1 S1 120.00(14) 2_656 2_656 ?
C19 Sn1 S2 112.26(14) . 2_656 ?
C19 Sn1 S2 105.18(18) 2_656 2_656 ?
S1 Sn1 S2 100.71(4) 2_656 2_656 ?
C19 Sn1 S2 105.18(17) . . ?
C19 Sn1 S2 112.26(14) 2_656 . ?
S1 Sn1 S2 100.71(4) . . ?
C1 S1 Sn1 102.1(6) . . ?
C12 S2 Sn1 95.9(5) . . ?
C6 C1 C2 117.6(15) . . ?
C6 C1 S1 109.7(12) . . ?
C2 C1 S1 132.5(10) . . ?
C3 C2 C1 117.5(11) . . ?
C3 C2 C13 124.4(12) . . ?
C1 C2 C13 117.5(12) . . ?
C4 C3 C2 124.0(11) . . ?
C3 C4 C5 119.0(12) . . ?
C4 C5 C6 121.0(11) . . ?
C1 C6 C5 120.4(12) . . ?
C1 C6 C7 123.4(14) . . ?
C5 C6 C7 116.1(11) . . ?
C12 C7 C8 115.4(11) . . ?
C12 C7 C6 126.5(14) . . ?
C8 C7 C6 118.0(11) . . ?
C9 C8 C7 121.0(13) . . ?
C10 C9 C8 120.3(15) . . ?
C9 C10 C11 123.3(11) . . ?
C10 C11 C12 113.3(12) . . ?
C10 C11 C16 115.7(12) . . ?
C12 C11 C16 130.2(13) . . ?
C7 C12 C11 126.5(14) . . ?
C7 C12 S2 128.6(14) . . ?
C11 C12 S2 104.5(8) . . ?
C14 C13 C2 102.9(8) . . ?
C15 C14 C13 138.1(12) . . ?
C11 C16 C17 120.2(9) . . ?
C18 C17 C16 120.3(7) . . ?
C20 C19 C24 119.17(16) . . ?
C20 C19 Sn1 119.72(12) . . ?
C24 C19 Sn1 121.11(12) . . ?
C21 C20 C19 120.11(16) . . ?
C20 C21 C22 120.35(18) . . ?
C23 C22 C21 120.04(18) . . ?
C22 C23 C24 119.83(16) . . ?
C23 C24 C19 120.49(15) . . ?

loop_
_geom_bond_atom_site_label_1
_geom_bond_atom_site_label_2
_geom_bond_distance
_geom_bond_site_symmetry_2
_geom_bond_publ_flag
Sn1 C19 2.1221(16) . ?
Sn1 C19 2.1221(16) 2_656 ?
Sn1 S1 2.357(8) . ?
Sn1 S1 2.357(8) 2_656 ?
Sn1 S2 2.448(7) 2_656 ?
Sn1 S2 2.448(7) . ?
S1 C1 1.83(2) . ?
S2 C12 1.856(18) . ?
C1 C6 1.410(11) . ?
C1 C2 1.433(17) . ?
C2 C3 1.420(17) . ?
C2 C13 1.512(9) . ?
C3 C4 1.34(2) . ?
C4 C5 1.369(14) . ?
C5 C6 1.42(2) . ?
C6 C7 1.500(9) . ?
C7 C12 1.390(10) . ?
C7 C8 1.40(2) . ?
C8 C9 1.370(13) . ?
C9 C10 1.37(2) . ?
C10 C11 1.39(2) . ?
C11 C12 1.399(17) . ?
C11 C16 1.528(9) . ?
C13 C14 1.475(9) . ?
C14 C15 1.218(8) . ?
C16 C17 1.539(8) . ?
C17 C18 1.334(8) . ?
C19 C20 1.390(2) . ?
C19 C24 1.393(2) . ?
C20 C21 1.382(3) . ?
C21 C22 1.385(3) . ?
C22 C23 1.379(3) . ?
C23 C24 1.385(2) . ?
